data_7037029
loop_
_publ_author_name
'Fiorini, Valentina'
'Ranieri, Anna Maria'
'Muzzioli, Sara'
'Magee, Karen D. M.'
'Zacchini, Stefano'
'Akabar, Nurshadrina'
'Stefan, Alessandra'
'Ogden, Mark I.'
'Massi, Massimiliano'
'Stagni, Stefano'

_publ_section_title
;
 Targeting divalent metal cations with Re(i) tetrazolato complexes.
;
_journal_issue 47
_journal_name_full 'Dalton transactions (Cambridge, England : 2003)'
_journal_page_first 20597
_journal_page_last 20608
_journal_paper_doi 10.1039/c5dt03690a
_journal_volume 44
_journal_year 2015
_chemical_formula_sum 'C63 H60 B Cu F4 N7 O6 P2 Re'
_chemical_formula_weight 1409.67
_chemical_name_systematic
; 
 ? 
;
_space_group_IT_number 2
_symmetry_cell_setting triclinic
_symmetry_space_group_name_Hall '-P 1'
_symmetry_space_group_name_H-M 'P -1'
_atom_sites_solution_hydrogens geom
_atom_sites_solution_primary direct
_atom_sites_solution_secondary difmap
_audit_creation_method SHELXL-97
_audit_update_record
;
2015-10-19 deposited with the CCDC.
2015-10-30 downloaded from the CCDC.
;
_cell_angle_alpha 73.596(3)
_cell_angle_beta 89.985(3)
_cell_angle_gamma 79.009(3)
_cell_formula_units_Z 2
_cell_length_a 13.358(3)
_cell_length_b 13.894(3)
_cell_length_c 17.428(4)
_cell_measurement_reflns_used 6445
_cell_measurement_temperature 100(2)
_cell_measurement_theta_max 26.6325
_cell_measurement_theta_min 2.5755
_cell_volume 3041.1(12)
_computing_cell_refinement 'APEX2 (Bruker AXS, 2006)'
_computing_data_collection 'APEX2 (Bruker AXS, 2006)'
_computing_data_reduction 'SAINT (Bruker AXS, 2004)'
_computing_molecular_graphics 'ORTEPII (Johnson, 1996)'
_computing_publication_material 'XCIF (Bruker AXS, 2001)'
_computing_structure_refinement 'SHELXL-97 (Sheldrick, 1997)'
_computing_structure_solution 'SHELXS-97 (Sheldrick, 1990)'
_diffrn_ambient_temperature 100(2)
_diffrn_measured_fraction_theta_full 0.990
_diffrn_measured_fraction_theta_max 0.990
_diffrn_measurement_device_type 'CCD area detector'
_diffrn_measurement_method 'phi and omega scans'
_diffrn_radiation_monochromator graphite
_diffrn_radiation_source 'fine-focus sealed tube'
_diffrn_radiation_type MoK\a
_diffrn_radiation_wavelength 0.71073
_diffrn_reflns_av_R_equivalents 0.0564
_diffrn_reflns_av_unetI/netI 0.0750
_diffrn_reflns_limit_h_max 15
_diffrn_reflns_limit_h_min -15
_diffrn_reflns_limit_k_max 16
_diffrn_reflns_limit_k_min -16
_diffrn_reflns_limit_l_max 20
_diffrn_reflns_limit_l_min -20
_diffrn_reflns_number 23738
_diffrn_reflns_theta_full 25.03
_diffrn_reflns_theta_max 25.03
_diffrn_reflns_theta_min 1.56
_exptl_absorpt_coefficient_mu 2.460
_exptl_absorpt_correction_T_max 0.7567
_exptl_absorpt_correction_T_min 0.6658
_exptl_absorpt_correction_type empirical
_exptl_absorpt_process_details
; 
 Data were corrected for Lorentz polarization and absorption
 effects (empirical absorption correction SADABS).
 R(int) =  0.1459 (selected reflections only, before parameter refinement)
 R(int) =  0.0405 (selected reflections only, after parameter refinement)
;
_exptl_crystal_colour pale-yellow
_exptl_crystal_density_diffrn 1.539
_exptl_crystal_density_method 'not measured'
_exptl_crystal_description plate
_exptl_crystal_F_000 1420
_exptl_crystal_size_max 0.18
_exptl_crystal_size_mid 0.15
_exptl_crystal_size_min 0.12
_refine_diff_density_max 3.199
_refine_diff_density_min -1.572
_refine_diff_density_rms 0.186
_refine_ls_extinction_method none
_refine_ls_goodness_of_fit_ref 1.083
_refine_ls_hydrogen_treatment constr
_refine_ls_matrix_type full
_refine_ls_number_parameters 762
_refine_ls_number_reflns 10638
_refine_ls_number_restraints 434
_refine_ls_restrained_S_all 1.084
_refine_ls_R_factor_all 0.0821
_refine_ls_R_factor_gt 0.0637
_refine_ls_shift/su_max 0.001
_refine_ls_shift/su_mean 0.000
_refine_ls_structure_factor_coef Fsqd
_refine_ls_weighting_details 'calc w=1/[\s^2^(Fo^2^)+(0.0724P)^2^+26.6784P] where P=(Fo^2^+2Fc^2^)/3'
_refine_ls_weighting_scheme calc
_refine_ls_wR_factor_gt 0.1592
_refine_ls_wR_factor_ref 0.1692
_reflns_number_gt 8646
_reflns_number_total 10638
_reflns_threshold_expression >2sigma(I)
_cod_data_source_file c5dt03690a2.cif
_cod_data_source_block Rebipyptzcu
_cod_depositor_comments 'Adding full bibliography for 7037026--7037030.cif.'
_cod_original_cell_volume 3041.0(12)
_cod_original_sg_symbol_H-M P-1
_cod_database_code 7037029

loop_
_symmetry_equiv_pos_as_xyz
'x, y, z'
'-x, -y, -z'

loop_
_atom_site_label
_atom_site_type_symbol
_atom_site_fract_x
_atom_site_fract_y
_atom_site_fract_z
_atom_site_U_iso_or_equiv
_atom_site_adp_type
_atom_site_occupancy
_atom_site_symmetry_multiplicity
_atom_site_calc_flag
_atom_site_refinement_flags
_atom_site_disorder_assembly
_atom_site_disorder_group
Re1 Re 0.93601(3) 0.84785(3) 0.66705(2) 0.02401(13) Uani 1 1 d . . .
Cu1 Cu 0.47170(7) 0.85590(7) 0.72968(6) 0.0211(2) Uani 1 1 d . . .
C3 C 1.0798(6) 0.8366(7) 0.6784(5) 0.0260(19) Uani 1 1 d . . .
C1 C 0.9248(6) 0.9763(7) 0.5839(5) 0.0253(19) Uani 1 1 d . . .
C2 C 0.9621(7) 0.7722(7) 0.5916(5) 0.028(2) Uani 1 1 d . . .
O3 O 1.1677(5) 0.8293(6) 0.6819(4) 0.0429(18) Uani 1 1 d . . .
O2 O 0.9852(5) 0.7203(5) 0.5500(4) 0.0408(17) Uani 1 1 d . . .
O1 O 0.9119(5) 1.0537(5) 0.5362(4) 0.0355(15) Uani 1 1 d . . .
N1 N 0.7208(5) 0.8583(5) 0.5920(4) 0.0230(15) Uani 1 1 d U . .
N2 N 0.7729(5) 0.8588(5) 0.6579(4) 0.0209(14) Uani 1 1 d U . .
N3 N 0.7115(5) 0.8618(5) 0.7173(4) 0.0224(14) Uani 1 1 d U . .
N4 N 0.6181(5) 0.8628(5) 0.6912(4) 0.0212(14) Uani 1 1 d U . .
C4 C 0.6255(6) 0.8600(6) 0.6159(5) 0.0204(17) Uani 1 1 d U . .
C5 C 0.5368(6) 0.8576(6) 0.5683(5) 0.0226(17) Uani 1 1 d U . .
C6 C 0.5377(7) 0.8613(7) 0.4885(5) 0.0293(18) Uani 1 1 d U . .
H6 H 0.5992 0.8645 0.4614 0.035 Uiso 1 1 calc R . .
C7 C 0.4487(7) 0.8605(7) 0.4477(6) 0.0330(19) Uani 1 1 d U . .
H7 H 0.4479 0.8633 0.3926 0.040 Uiso 1 1 calc R . .
C8 C 0.3615(7) 0.8556(7) 0.4900(6) 0.0316(19) Uani 1 1 d U . .
H8 H 0.2986 0.8561 0.4642 0.038 Uiso 1 1 calc R . .
C9 C 0.3675(7) 0.8497(7) 0.5719(6) 0.032(2) Uani 1 1 d U . .
H9 H 0.3078 0.8437 0.6011 0.038 Uiso 1 1 calc R . .
N5 N 0.4515(5) 0.8520(5) 0.6099(4) 0.0229(15) Uani 1 1 d . . .
N6 N 0.9275(5) 0.7164(5) 0.7679(4) 0.0225(15) Uani 1 1 d . . .
C10 C 0.9137(7) 1.0065(7) 0.7658(6) 0.035(2) Uani 1 1 d U . .
H10 H 0.9159 1.0550 0.7153 0.042 Uiso 1 1 calc R . .
C11 C 0.9112(7) 1.0387(8) 0.8324(6) 0.036(2) Uani 1 1 d U . .
H11 H 0.9121 1.1083 0.8277 0.043 Uiso 1 1 calc R . .
C12 C 0.9073(7) 0.9719(7) 0.9061(6) 0.034(2) Uani 1 1 d U . .
H12 H 0.9064 0.9935 0.9532 0.041 Uiso 1 1 calc R . .
C13 C 0.9048(7) 0.8709(7) 0.9101(6) 0.0303(19) Uani 1 1 d U . .
H13 H 0.9008 0.8224 0.9604 0.036 Uiso 1 1 calc R . .
C14 C 0.9081(6) 0.8416(7) 0.8410(5) 0.0251(17) Uani 1 1 d U . .
C15 C 0.9096(6) 0.7369(7) 0.8401(5) 0.0228(17) Uani 1 1 d U . .
C16 C 0.8946(6) 0.6586(7) 0.9070(5) 0.0290(19) Uani 1 1 d U . .
H16 H 0.8820 0.6721 0.9570 0.035 Uiso 1 1 calc R . .
C17 C 0.8983(7) 0.5615(7) 0.9002(5) 0.0292(19) Uani 1 1 d U . .
H17 H 0.8882 0.5080 0.9456 0.035 Uiso 1 1 calc R . .
C18 C 0.9166(7) 0.5421(7) 0.8268(5) 0.0295(18) Uani 1 1 d U . .
H18 H 0.9199 0.4757 0.8210 0.035 Uiso 1 1 calc R . .
C19 C 0.9298(7) 0.6227(7) 0.7629(5) 0.0278(19) Uani 1 1 d U . .
H19 H 0.9413 0.6103 0.7125 0.033 Uiso 1 1 calc R . .
N7 N 0.9133(5) 0.9086(5) 0.7678(4) 0.0258(16) Uani 1 1 d . . .
P1 P 0.48143(16) 0.71021(16) 0.83029(13) 0.0213(5) Uani 1 1 d . . .
P2 P 0.38653(16) 0.98866(16) 0.76786(12) 0.0204(4) Uani 1 1 d . . .
C20 C 0.5703(6) 0.5983(6) 0.8187(5) 0.0254(17) Uani 1 1 d U . .
C21 C 0.5826(7) 0.5898(7) 0.7414(6) 0.0326(19) Uani 1 1 d U . .
H21 H 0.5442 0.6400 0.6972 0.039 Uiso 1 1 calc R . .
C22 C 0.6519(8) 0.5069(8) 0.7289(7) 0.039(2) Uani 1 1 d U . .
H22 H 0.6611 0.5008 0.6763 0.046 Uiso 1 1 calc R . .
C23 C 0.7070(7) 0.4335(7) 0.7943(6) 0.035(2) Uani 1 1 d U . .
H23 H 0.7534 0.3767 0.7862 0.041 Uiso 1 1 calc R . .
C24 C 0.6950(7) 0.4426(7) 0.8711(6) 0.0308(19) Uani 1 1 d U . .
H24 H 0.7335 0.3922 0.9151 0.037 Uiso 1 1 calc R . .
C25 C 0.6278(6) 0.5239(6) 0.8840(6) 0.0272(18) Uani 1 1 d U . .
H25 H 0.6201 0.5298 0.9368 0.033 Uiso 1 1 calc R . .
C26 C 0.5326(6) 0.7229(6) 0.9237(5) 0.0247(17) Uani 1 1 d U . .
C27 C 0.4905(7) 0.6919(6) 0.9969(5) 0.0270(18) Uani 1 1 d U . .
H27 H 0.4326 0.6607 1.0006 0.032 Uiso 1 1 calc R . .
C28 C 0.5316(7) 0.7058(6) 1.0646(5) 0.0279(18) Uani 1 1 d U . .
H28 H 0.5002 0.6868 1.1141 0.033 Uiso 1 1 calc R . .
C29 C 0.6184(7) 0.7473(7) 1.0607(6) 0.0312(19) Uani 1 1 d U . .
H29 H 0.6481 0.7550 1.1076 0.037 Uiso 1 1 calc R . .
C30 C 0.6618(7) 0.7777(7) 0.9870(6) 0.0291(18) Uani 1 1 d U . .
H30 H 0.7215 0.8060 0.9837 0.035 Uiso 1 1 calc R . .
C31 C 0.6187(7) 0.7669(6) 0.9199(5) 0.0274(18) Uani 1 1 d U . .
H31 H 0.6477 0.7897 0.8698 0.033 Uiso 1 1 calc R . .
C32 C 0.3638(6) 0.6629(6) 0.8586(5) 0.0214(16) Uani 1 1 d U . .
C33 C 0.3581(7) 0.5605(7) 0.8757(5) 0.0273(18) Uani 1 1 d U . .
H33 H 0.4180 0.5116 0.8746 0.033 Uiso 1 1 calc R . .
C34 C 0.2682(7) 0.5278(7) 0.8944(5) 0.0301(19) Uani 1 1 d U . .
H34 H 0.2676 0.4567 0.9091 0.036 Uiso 1 1 calc R . .
C35 C 0.1790(7) 0.5966(7) 0.8920(5) 0.0294(18) Uani 1 1 d U . .
H35 H 0.1163 0.5738 0.9019 0.035 Uiso 1 1 calc R . .
C36 C 0.1813(7) 0.6994(7) 0.8749(5) 0.0271(18) Uani 1 1 d U . .
H36 H 0.1204 0.7476 0.8749 0.033 Uiso 1 1 calc R . .
C37 C 0.2724(6) 0.7319(6) 0.8578(5) 0.0216(16) Uani 1 1 d U . .
O4 O 0.2713(4) 0.8372(4) 0.8366(3) 0.0233(13) Uani 1 1 d . . .
C38 C 0.2980(6) 0.8766(6) 0.8960(5) 0.0218(16) Uani 1 1 d U . .
C39 C 0.2661(7) 0.8459(7) 0.9731(5) 0.0271(18) Uani 1 1 d U . .
H39 H 0.2234 0.7969 0.9871 0.033 Uiso 1 1 calc R . .
C40 C 0.2984(7) 0.8888(7) 1.0297(5) 0.0308(19) Uani 1 1 d U . .
H40 H 0.2800 0.8665 1.0835 0.037 Uiso 1 1 calc R . .
C41 C 0.3566(7) 0.9631(7) 1.0085(5) 0.0290(18) Uani 1 1 d U . .
H41 H 0.3776 0.9923 1.0474 0.035 Uiso 1 1 calc R . .
C42 C 0.3846(7) 0.9954(7) 0.9299(5) 0.0259(17) Uani 1 1 d U . .
H42 H 0.4246 1.0467 0.9154 0.031 Uiso 1 1 calc R . .
C43 C 0.3546(6) 0.9534(6) 0.8725(5) 0.0226(17) Uani 1 1 d U . .
C44 C 0.2637(6) 1.0555(6) 0.7179(5) 0.0239(17) Uani 1 1 d U . .
C45 C 0.1878(7) 1.1092(7) 0.7540(5) 0.0298(19) Uani 1 1 d U . .
H45 H 0.1983 1.1083 0.8081 0.036 Uiso 1 1 calc R . .
C46 C 0.0978(7) 1.1634(8) 0.7115(6) 0.038(2) Uani 1 1 d U . .
H46 H 0.0472 1.2018 0.7354 0.046 Uiso 1 1 calc R . .
C47 C 0.0820(7) 1.1613(8) 0.6333(6) 0.035(2) Uani 1 1 d U . .
H47 H 0.0194 1.1970 0.6042 0.042 Uiso 1 1 calc R . .
C48 C 0.1551(7) 1.1088(7) 0.5977(6) 0.034(2) Uani 1 1 d U . .
H48 H 0.1437 1.1086 0.5439 0.041 Uiso 1 1 calc R . .
C49 C 0.2452(7) 1.0561(7) 0.6398(5) 0.0267(17) Uani 1 1 d U . .
H49 H 0.2959 1.0194 0.6147 0.032 Uiso 1 1 calc R . .
C50 C 0.4563(7) 1.0921(7) 0.7591(5) 0.0265(17) Uani 1 1 d U . .
C51 C 0.4111(8) 1.1954(7) 0.7328(6) 0.0331(19) Uani 1 1 d U . .
H51 H 0.3391 1.2144 0.7225 0.040 Uiso 1 1 calc R . .
C52 C 0.4676(8) 1.2711(8) 0.7212(6) 0.040(2) Uani 1 1 d U . .
H52 H 0.4351 1.3412 0.7020 0.048 Uiso 1 1 calc R . .
C53 C 0.5718(8) 1.2441(8) 0.7377(6) 0.037(2) Uani 1 1 d U . .
H53 H 0.6114 1.2956 0.7307 0.044 Uiso 1 1 calc R . .
C54 C 0.6190(7) 1.1406(8) 0.7646(5) 0.0330(19) Uani 1 1 d U . .
H54 H 0.6909 1.1221 0.7755 0.040 Uiso 1 1 calc R . .
C55 C 0.5622(7) 1.0654(7) 0.7755(5) 0.0262(17) Uani 1 1 d U . .
H55 H 0.5949 0.9954 0.7941 0.031 Uiso 1 1 calc R . .
B1 B 0.9884(7) 0.2639(7) 0.8967(5) 0.033(2) Uani 1 1 d D . .
F1 F 0.9503(5) 0.3023(4) 0.8189(3) 0.0476(15) Uani 1 1 d D . .
F2 F 0.9260(7) 0.2977(9) 0.9481(5) 0.118(4) Uani 1 1 d D . .
F3 F 1.0744(8) 0.2981(9) 0.9069(5) 0.120(4) Uani 1 1 d D . .
F4 F 1.0162(12) 0.1629(6) 0.9182(6) 0.181(8) Uani 1 1 d D . .
C101 C 0.4190(12) 0.5675(13) 0.5669(11) 0.099(5) Uani 1 1 d DU . .
H10A H 0.4434 0.6306 0.5415 0.148 Uiso 1 1 calc R . .
H10B H 0.4012 0.5371 0.5257 0.148 Uiso 1 1 calc R . .
H10C H 0.4728 0.5191 0.6041 0.148 Uiso 1 1 calc R . .
C102 C 0.3246(12) 0.5923(9) 0.6129(10) 0.091(4) Uani 1 1 d DU . .
H10D H 0.3394 0.6326 0.6486 0.109 Uiso 1 1 calc R . .
H10E H 0.2674 0.6342 0.5746 0.109 Uiso 1 1 calc R . .
O103 O 0.2956(7) 0.5007(7) 0.6594(6) 0.095(3) Uani 1 1 d DU . .
C104 C 0.1952(9) 0.5221(10) 0.6851(11) 0.090(4) Uani 1 1 d DU . .
H10F H 0.1470 0.5599 0.6385 0.108 Uiso 1 1 calc R . .
H10G H 0.1929 0.5646 0.7223 0.108 Uiso 1 1 calc R . .
C105 C 0.1659(12) 0.4201(10) 0.7273(11) 0.093(5) Uani 1 1 d DU . .
H10H H 0.1012 0.4326 0.7527 0.139 Uiso 1 1 calc R . .
H10I H 0.2195 0.3791 0.7682 0.139 Uiso 1 1 calc R . .
H10J H 0.1583 0.3831 0.6880 0.139 Uiso 1 1 calc R . .
C201 C 0.8178(19) 0.2972(14) 0.6338(14) 0.056(6) Uiso 0.587(13) 1 d PDU A 1
H20A H 0.8678 0.2413 0.6691 0.084 Uiso 0.587(13) 1 calc PR A 1
H20B H 0.8017 0.2785 0.5858 0.084 Uiso 0.587(13) 1 calc PR A 1
H20C H 0.7554 0.3096 0.6621 0.084 Uiso 0.587(13) 1 calc PR A 1
C202 C 0.8627(14) 0.3953(12) 0.6094(14) 0.073(5) Uiso 0.587(13) 1 d PDU A 1
H20D H 0.8777 0.4168 0.6570 0.088 Uiso 0.587(13) 1 calc PR A 1
H20E H 0.9265 0.3841 0.5813 0.088 Uiso 0.587(13) 1 calc PR A 1
O203 O 0.7851(9) 0.4707(8) 0.5570(8) 0.047(3) Uiso 0.587(13) 1 d PDU A 1
C204 C 0.8201(14) 0.5647(10) 0.5394(15) 0.068(5) Uiso 0.587(13) 1 d PDU A 1
H20F H 0.8777 0.5636 0.5037 0.081 Uiso 0.587(13) 1 calc PR A 1
H20G H 0.8436 0.5764 0.5893 0.081 Uiso 0.587(13) 1 calc PR A 1
C205 C 0.7293(14) 0.6493(12) 0.4980(13) 0.041(5) Uiso 0.587(13) 1 d PDU A 1
H20H H 0.7513 0.7151 0.4810 0.061 Uiso 0.587(13) 1 calc PR A 1
H20I H 0.6750 0.6529 0.5354 0.061 Uiso 0.587(13) 1 calc PR A 1
H20J H 0.7036 0.6338 0.4510 0.061 Uiso 0.587(13) 1 calc PR A 1
C211 C 0.794(3) 0.296(2) 0.6106(19) 0.058(8) Uiso 0.413(13) 1 d PDU A 2
H21A H 0.8402 0.2456 0.6530 0.088 Uiso 0.413(13) 1 calc PR A 2
H21B H 0.7731 0.2630 0.5724 0.088 Uiso 0.413(13) 1 calc PR A 2
H21C H 0.7338 0.3260 0.6343 0.088 Uiso 0.413(13) 1 calc PR A 2
C212 C 0.8496(19) 0.3810(17) 0.5672(15) 0.063(5) Uiso 0.413(13) 1 d PDU A 2
H21D H 0.8686 0.4145 0.6066 0.075 Uiso 0.413(13) 1 calc PR A 2
H21E H 0.9138 0.3485 0.5485 0.075 Uiso 0.413(13) 1 calc PR A 2
O213 O 0.7954(9) 0.4590(8) 0.4999(6) 0.018(3) Uiso 0.413(13) 1 d PDU A 2
C214 C 0.8277(17) 0.5501(13) 0.5054(19) 0.057(5) Uiso 0.413(13) 1 d PDU A 2
H21F H 0.8554 0.5808 0.4535 0.069 Uiso 0.413(13) 1 calc PR A 2
H21G H 0.8851 0.5285 0.5464 0.069 Uiso 0.413(13) 1 calc PR A 2
C215 C 0.750(2) 0.6349(19) 0.525(2) 0.044(6) Uiso 0.413(13) 1 d PDU A 2
H21H H 0.7820 0.6942 0.5212 0.066 Uiso 0.413(13) 1 calc PR A 2
H21I H 0.7294 0.6097 0.5802 0.066 Uiso 0.413(13) 1 calc PR A 2
H21J H 0.6905 0.6551 0.4878 0.066 Uiso 0.413(13) 1 calc PR A 2

loop_
_atom_site_aniso_label
_atom_site_aniso_U_11
_atom_site_aniso_U_22
_atom_site_aniso_U_33
_atom_site_aniso_U_23
_atom_site_aniso_U_13
_atom_site_aniso_U_12
Re1 0.01719(19) 0.0300(2) 0.0227(2) -0.00205(14) 0.00647(13) -0.00791(13)
Cu1 0.0189(5) 0.0240(5) 0.0202(5) -0.0042(4) 0.0081(4) -0.0068(4)
C3 0.016(5) 0.039(5) 0.018(4) -0.001(4) 0.001(3) -0.004(4)
C1 0.014(4) 0.034(5) 0.030(5) -0.010(4) 0.008(3) -0.008(4)
C2 0.031(5) 0.028(5) 0.021(4) -0.003(4) 0.007(4) 0.000(4)
O3 0.025(4) 0.067(5) 0.031(4) -0.002(3) 0.006(3) -0.014(3)
O2 0.047(4) 0.038(4) 0.031(4) -0.008(3) 0.006(3) 0.007(3)
O1 0.035(4) 0.032(4) 0.031(4) 0.003(3) 0.009(3) -0.008(3)
N1 0.021(4) 0.027(4) 0.021(3) -0.006(3) 0.005(3) -0.006(3)
N2 0.023(3) 0.020(3) 0.019(3) -0.004(3) 0.003(3) -0.003(3)
N3 0.020(3) 0.025(3) 0.023(3) -0.006(3) 0.005(3) -0.007(3)
N4 0.017(3) 0.024(3) 0.023(4) -0.004(3) 0.006(3) -0.008(3)
C4 0.017(4) 0.023(4) 0.021(4) -0.005(3) 0.009(3) -0.006(3)
C5 0.018(4) 0.024(4) 0.026(4) -0.004(3) 0.008(3) -0.008(3)
C6 0.023(4) 0.040(4) 0.026(4) -0.008(3) 0.010(3) -0.013(3)
C7 0.029(4) 0.044(5) 0.027(4) -0.009(4) 0.002(3) -0.012(4)
C8 0.023(4) 0.045(5) 0.032(4) -0.016(4) 0.003(3) -0.010(4)
C9 0.025(4) 0.038(5) 0.040(5) -0.020(4) 0.014(4) -0.010(4)
N5 0.026(4) 0.021(4) 0.021(4) -0.003(3) 0.008(3) -0.006(3)
N6 0.013(3) 0.028(4) 0.023(4) 0.000(3) 0.000(3) -0.009(3)
C10 0.033(5) 0.036(5) 0.035(5) -0.007(4) -0.001(4) -0.013(4)
C11 0.036(5) 0.035(4) 0.041(5) -0.016(4) 0.001(4) -0.012(4)
C12 0.028(4) 0.042(5) 0.036(4) -0.015(4) -0.002(4) -0.008(4)
C13 0.019(4) 0.044(4) 0.029(4) -0.013(4) 0.002(3) -0.005(3)
C14 0.013(4) 0.038(4) 0.024(4) -0.008(3) 0.000(3) -0.005(3)
C15 0.013(4) 0.032(4) 0.021(4) -0.003(3) 0.000(3) -0.007(3)
C16 0.020(4) 0.034(4) 0.026(4) 0.000(3) 0.004(3) -0.002(3)
C17 0.022(4) 0.032(4) 0.029(4) 0.002(3) 0.000(3) -0.010(3)
C18 0.022(4) 0.030(4) 0.034(4) -0.003(3) -0.002(3) -0.007(3)
C19 0.021(4) 0.033(5) 0.029(4) -0.009(4) -0.002(3) -0.004(3)
N7 0.019(4) 0.028(4) 0.029(4) -0.004(3) 0.004(3) -0.008(3)
P1 0.0172(11) 0.0235(11) 0.0225(11) -0.0033(9) 0.0070(8) -0.0077(8)
P2 0.0202(11) 0.0221(11) 0.0190(11) -0.0048(8) 0.0073(8) -0.0062(8)
C20 0.019(4) 0.025(4) 0.034(4) -0.007(3) 0.008(3) -0.010(3)
C21 0.028(4) 0.032(4) 0.036(4) -0.011(4) 0.007(4) -0.002(3)
C22 0.038(5) 0.039(5) 0.046(5) -0.023(4) 0.009(4) -0.007(4)
C23 0.027(4) 0.028(4) 0.053(5) -0.017(4) 0.008(4) -0.007(3)
C24 0.018(4) 0.027(4) 0.047(5) -0.006(4) 0.008(3) -0.008(3)
C25 0.017(4) 0.026(4) 0.034(4) 0.000(3) 0.005(3) -0.005(3)
C26 0.023(4) 0.021(4) 0.030(4) -0.007(3) 0.005(3) -0.003(3)
C27 0.024(4) 0.022(4) 0.033(4) -0.003(3) 0.008(3) -0.006(3)
C28 0.031(4) 0.024(4) 0.027(4) -0.009(3) 0.009(3) -0.002(3)
C29 0.032(4) 0.027(4) 0.033(4) -0.011(3) 0.001(4) -0.001(3)
C30 0.026(4) 0.028(4) 0.036(4) -0.013(3) 0.004(3) -0.006(3)
C31 0.024(4) 0.024(4) 0.033(4) -0.005(3) 0.010(3) -0.007(3)
C32 0.016(4) 0.027(4) 0.021(4) -0.004(3) 0.004(3) -0.009(3)
C33 0.020(4) 0.028(4) 0.031(4) -0.005(3) 0.004(3) -0.005(3)
C34 0.027(4) 0.029(4) 0.030(4) 0.001(3) 0.003(3) -0.009(3)
C35 0.021(4) 0.037(4) 0.029(4) -0.001(3) 0.001(3) -0.014(3)
C36 0.019(4) 0.035(4) 0.025(4) -0.002(3) 0.003(3) -0.008(3)
C37 0.020(4) 0.025(4) 0.018(4) -0.003(3) 0.002(3) -0.006(3)
O4 0.023(3) 0.023(3) 0.023(3) -0.003(2) 0.006(2) -0.007(2)
C38 0.020(4) 0.024(4) 0.020(4) -0.007(3) 0.007(3) 0.000(3)
C39 0.023(4) 0.026(4) 0.027(4) -0.002(3) 0.008(3) -0.002(3)
C40 0.027(4) 0.035(4) 0.024(4) -0.005(3) 0.010(3) 0.003(3)
C41 0.030(4) 0.033(4) 0.022(4) -0.010(3) 0.004(3) 0.001(3)
C42 0.026(4) 0.024(4) 0.026(4) -0.005(3) 0.005(3) -0.003(3)
C43 0.018(4) 0.026(4) 0.023(4) -0.008(3) 0.004(3) 0.000(3)
C44 0.022(4) 0.027(4) 0.021(4) -0.003(3) 0.006(3) -0.009(3)
C45 0.023(4) 0.041(4) 0.023(4) -0.005(3) 0.003(3) -0.004(3)
C46 0.029(4) 0.050(5) 0.028(4) -0.006(4) 0.005(4) 0.005(4)
C47 0.027(4) 0.042(5) 0.030(4) -0.002(4) -0.003(4) -0.001(4)
C48 0.034(4) 0.038(4) 0.026(4) -0.004(4) -0.001(4) -0.003(4)
C49 0.027(4) 0.029(4) 0.025(4) -0.008(3) 0.006(3) -0.007(3)
C50 0.024(4) 0.035(4) 0.025(4) -0.009(3) 0.005(3) -0.016(3)
C51 0.034(4) 0.034(4) 0.037(4) -0.015(4) 0.016(4) -0.010(4)
C52 0.045(5) 0.034(4) 0.044(5) -0.012(4) 0.014(4) -0.014(4)
C53 0.043(5) 0.037(4) 0.039(5) -0.016(4) 0.016(4) -0.022(4)
C54 0.029(4) 0.047(5) 0.028(4) -0.013(4) 0.009(3) -0.016(4)
C55 0.024(4) 0.036(4) 0.023(4) -0.010(3) 0.008(3) -0.012(3)
B1 0.038(6) 0.029(6) 0.031(6) -0.008(5) 0.005(5) -0.002(5)
F1 0.050(4) 0.044(3) 0.043(4) -0.014(3) -0.011(3) 0.006(3)
F2 0.085(7) 0.177(10) 0.041(5) 0.007(5) 0.007(4) 0.041(7)
F3 0.107(8) 0.196(11) 0.055(5) 0.003(6) -0.013(5) -0.085(8)
F4 0.36(2) 0.045(5) 0.113(8) -0.030(5) -0.162(11) 0.041(8)
C101 0.097(11) 0.074(10) 0.118(12) -0.020(9) 0.021(10) -0.013(9)
C102 0.084(8) 0.062(7) 0.118(9) -0.011(7) 0.017(7) -0.019(6)
O103 0.086(6) 0.064(5) 0.119(7) -0.008(5) 0.027(6) -0.008(5)
C104 0.074(8) 0.074(7) 0.103(8) -0.008(7) 0.026(7) 0.001(6)
C105 0.071(9) 0.080(10) 0.107(11) -0.003(9) 0.039(8) -0.003(8)

loop_
_atom_type_symbol
_atom_type_description
_atom_type_scat_dispersion_real
_atom_type_scat_dispersion_imag
_atom_type_scat_source
C C 0.0033 0.0016 'International Tables Vol C Tables 4.2.6.8 and 6.1.1.4'
H H 0.0000 0.0000 'International Tables Vol C Tables 4.2.6.8 and 6.1.1.4'
B B 0.0013 0.0007 'International Tables Vol C Tables 4.2.6.8 and 6.1.1.4'
N N 0.0061 0.0033 'International Tables Vol C Tables 4.2.6.8 and 6.1.1.4'
O O 0.0106 0.0060 'International Tables Vol C Tables 4.2.6.8 and 6.1.1.4'
F F 0.0171 0.0103 'International Tables Vol C Tables 4.2.6.8 and 6.1.1.4'
P P 0.1023 0.0942 'International Tables Vol C Tables 4.2.6.8 and 6.1.1.4'
Cu Cu 0.3201 1.2651 'International Tables Vol C Tables 4.2.6.8 and 6.1.1.4'
Re Re -1.0185 7.2310 'International Tables Vol C Tables 4.2.6.8 and 6.1.1.4'

loop_
_geom_angle_atom_site_label_1
_geom_angle_atom_site_label_2
_geom_angle_atom_site_label_3
_geom_angle
C2 Re1 C3 87.2(4)
C2 Re1 C1 91.7(4)
C3 Re1 C1 90.5(4)
C2 Re1 N7 170.2(3)
C3 Re1 N7 91.1(3)
C1 Re1 N7 98.0(3)
C2 Re1 N2 93.8(3)
C3 Re1 N2 178.3(3)
C1 Re1 N2 90.8(3)
N7 Re1 N2 87.7(3)
C2 Re1 N6 95.2(3)
C3 Re1 N6 96.0(3)
C1 Re1 N6 170.7(3)
N7 Re1 N6 75.4(3)
N2 Re1 N6 82.6(2)
N4 Cu1 N5 79.6(3)
N4 Cu1 P2 117.6(2)
N5 Cu1 P2 119.7(2)
N4 Cu1 P1 107.86(19)
N5 Cu1 P1 118.97(19)
P2 Cu1 P1 109.61(9)
O3 C3 Re1 176.9(8)
O1 C1 Re1 175.6(7)
O2 C2 Re1 173.9(8)
C4 N1 N2 102.7(6)
N3 N2 N1 111.0(6)
N3 N2 Re1 124.7(5)
N1 N2 Re1 124.2(5)
N4 N3 N2 107.9(6)
N3 N4 C4 105.9(6)
N3 N4 Cu1 142.0(5)
C4 N4 Cu1 111.9(5)
N4 C4 N1 112.4(7)
N4 C4 C5 121.2(7)
N1 C4 C5 126.4(7)
N5 C5 C6 122.3(8)
N5 C5 C4 113.5(7)
C6 C5 C4 124.2(7)
C5 C6 C7 120.0(8)
C5 C6 H6 120.0
C7 C6 H6 120.0
C8 C7 C6 117.7(9)
C8 C7 H7 121.2
C6 C7 H7 121.2
C7 C8 C9 118.8(9)
C7 C8 H8 120.6
C9 C8 H8 120.6
N5 C9 C8 123.2(8)
N5 C9 H9 118.4
C8 C9 H9 118.4
C9 N5 C5 117.9(7)
C9 N5 Cu1 128.4(6)
C5 N5 Cu1 113.6(6)
C19 N6 C15 119.4(7)
C19 N6 Re1 124.8(6)
C15 N6 Re1 115.6(5)
N7 C10 C11 123.1(9)
N7 C10 H10 118.5
C11 C10 H10 118.5
C10 C11 C12 120.5(9)
C10 C11 H11 119.8
C12 C11 H11 119.8
C11 C12 C13 117.8(9)
C11 C12 H12 121.1
C13 C12 H12 121.1
C14 C13 C12 119.6(9)
C14 C13 H13 120.2
C12 C13 H13 120.2
N7 C14 C13 122.1(8)
N7 C14 C15 114.8(7)
C13 C14 C15 123.1(8)
N6 C15 C16 119.6(8)
N6 C15 C14 116.3(7)
C16 C15 C14 124.1(8)
C17 C16 C15 119.8(9)
C17 C16 H16 120.1
C15 C16 H16 120.1
C16 C17 C18 119.9(8)
C16 C17 H17 120.1
C18 C17 H17 120.1
C19 C18 C17 117.7(9)
C19 C18 H18 121.2
C17 C18 H18 121.2
N6 C19 C18 123.7(9)
N6 C19 H19 118.2
C18 C19 H19 118.2
C10 N7 C14 116.9(8)
C10 N7 Re1 125.1(6)
C14 N7 Re1 117.7(6)
C20 P1 C32 103.9(4)
C20 P1 C26 101.7(4)
C32 P1 C26 103.9(4)
C20 P1 Cu1 115.8(3)
C32 P1 Cu1 118.5(3)
C26 P1 Cu1 111.1(3)
C44 P2 C43 101.7(4)
C44 P2 C50 102.9(4)
C43 P2 C50 104.3(4)
C44 P2 Cu1 118.6(3)
C43 P2 Cu1 113.2(3)
C50 P2 Cu1 114.4(3)
C21 C20 C25 119.9(8)
C21 C20 P1 117.5(7)
C25 C20 P1 122.6(7)
C20 C21 C22 119.8(9)
C20 C21 H21 120.1
C22 C21 H21 120.1
C23 C22 C21 119.4(9)
C23 C22 H22 120.3
C21 C22 H22 120.3
C24 C23 C22 120.6(9)
C24 C23 H23 119.7
C22 C23 H23 119.7
C25 C24 C23 120.5(9)
C25 C24 H24 119.8
C23 C24 H24 119.8
C24 C25 C20 119.8(9)
C24 C25 H25 120.1
C20 C25 H25 120.1
C27 C26 C31 118.6(8)
C27 C26 P1 123.8(7)
C31 C26 P1 117.6(7)
C28 C27 C26 120.8(8)
C28 C27 H27 119.6
C26 C27 H27 119.6
C27 C28 C29 120.2(8)
C27 C28 H28 119.9
C29 C28 H28 119.9
C28 C29 C30 119.2(9)
C28 C29 H29 120.4
C30 C29 H29 120.4
C31 C30 C29 120.2(9)
C31 C30 H30 119.9
C29 C30 H30 119.9
C30 C31 C26 120.9(8)
C30 C31 H31 119.5
C26 C31 H31 119.5
C33 C32 C37 116.7(7)
C33 C32 P1 123.0(6)
C37 C32 P1 120.1(6)
C34 C33 C32 121.7(8)
C34 C33 H33 119.2
C32 C33 H33 119.2
C35 C34 C33 120.8(9)
C35 C34 H34 119.6
C33 C34 H34 119.6
C34 C35 C36 119.3(8)
C34 C35 H35 120.4
C36 C35 H35 120.4
C37 C36 C35 119.8(8)
C37 C36 H36 120.1
C35 C36 H36 120.1
C36 C37 C32 121.7(8)
C36 C37 O4 118.4(7)
C32 C37 O4 119.9(7)
C38 O4 C37 117.2(6)
O4 C38 C39 122.3(8)
O4 C38 C43 115.6(7)
C39 C38 C43 122.0(8)
C38 C39 C40 118.2(8)
C38 C39 H39 120.9
C40 C39 H39 120.9
C41 C40 C39 120.8(8)
C41 C40 H40 119.6
C39 C40 H40 119.6
C40 C41 C42 119.8(9)
C40 C41 H41 120.1
C42 C41 H41 120.1
C43 C42 C41 120.7(8)
C43 C42 H42 119.7
C41 C42 H42 119.7
C42 C43 C38 118.3(8)
C42 C43 P2 124.9(7)
C38 C43 P2 116.8(6)
C49 C44 C45 118.5(8)
C49 C44 P2 118.5(7)
C45 C44 P2 123.0(7)
C46 C45 C44 120.4(9)
C46 C45 H45 119.8
C44 C45 H45 119.8
C45 C46 C47 119.2(9)
C45 C46 H46 120.4
C47 C46 H46 120.4
C48 C47 C46 120.9(9)
C48 C47 H47 119.5
C46 C47 H47 119.5
C47 C48 C49 119.7(9)
C47 C48 H48 120.1
C49 C48 H48 120.1
C48 C49 C44 121.2(8)
C48 C49 H49 119.4
C44 C49 H49 119.4
C51 C50 C55 118.3(8)
C51 C50 P2 123.8(7)
C55 C50 P2 117.9(7)
C52 C51 C50 121.9(9)
C52 C51 H51 119.0
C50 C51 H51 119.0
C53 C52 C51 119.3(10)
C53 C52 H52 120.3
C51 C52 H52 120.3
C52 C53 C54 119.9(9)
C52 C53 H53 120.1
C54 C53 H53 120.1
C55 C54 C53 120.5(9)
C55 C54 H54 119.7
C53 C54 H54 119.7
C54 C55 C50 120.1(9)
C54 C55 H55 120.0
C50 C55 H55 120.0
F4 B1 F2 112.6(10)
F4 B1 F3 105.1(10)
F2 B1 F3 102.8(9)
F4 B1 F1 112.0(8)
F2 B1 F1 112.9(8)
F3 B1 F1 110.8(8)
C102 C101 H10A 109.5
C102 C101 H10B 109.5
H10A C101 H10B 109.5
C102 C101 H10C 109.5
H10A C101 H10C 109.5
H10B C101 H10C 109.5
O103 C102 C101 110.7(11)
O103 C102 H10D 109.5
C101 C102 H10D 109.5
O103 C102 H10E 109.5
C101 C102 H10E 109.5
H10D C102 H10E 108.1
C104 O103 C102 110.7(9)
O103 C104 C105 107.7(10)
O103 C104 H10F 110.2
C105 C104 H10F 110.2
O103 C104 H10G 110.2
C105 C104 H10G 110.2
H10F C104 H10G 108.5
C104 C105 H10H 109.5
C104 C105 H10I 109.5
H10H C105 H10I 109.5
C104 C105 H10J 109.5
H10H C105 H10J 109.5
H10I C105 H10J 109.5
C202 C201 H20A 109.5
C202 C201 H20B 109.5
H20A C201 H20B 109.5
C202 C201 H20C 109.5
H20A C201 H20C 109.5
H20B C201 H20C 109.5
O203 C202 C201 104.8(13)
O203 C202 H20D 110.8
C201 C202 H20D 110.8
O203 C202 H20E 110.8
C201 C202 H20E 110.8
H20D C202 H20E 108.9
C204 O203 C202 106.2(11)
O203 C204 C205 106.6(12)
O203 C204 H20F 110.4
C205 C204 H20F 110.4
O203 C204 H20G 110.4
C205 C204 H20G 110.4
H20F C204 H20G 108.6
C204 C205 H20H 109.5
C204 C205 H20I 109.5
H20H C205 H20I 109.5
C204 C205 H20J 109.5
H20H C205 H20J 109.5
H20I C205 H20J 109.5
C212 C211 H21A 109.5
C212 C211 H21B 109.5
H21A C211 H21B 109.5
C212 C211 H21C 109.5
H21A C211 H21C 109.5
H21B C211 H21C 109.5
O213 C212 C211 117.1(17)
O213 C212 H21D 108.0
C211 C212 H21D 108.0
O213 C212 H21E 108.0
C211 C212 H21E 108.0
H21D C212 H21E 107.3
C212 O213 C214 103.3(15)
O213 C214 C215 119.5(16)
O213 C214 H21F 107.4
C215 C214 H21F 107.4
O213 C214 H21G 107.4
C215 C214 H21G 107.4
H21F C214 H21G 107.0
C214 C215 H21H 109.5
C214 C215 H21I 109.5
H21H C215 H21I 109.5
C214 C215 H21J 109.5
H21H C215 H21J 109.5
H21I C215 H21J 109.5

loop_
_geom_bond_atom_site_label_1
_geom_bond_atom_site_label_2
_geom_bond_distance
Re1 C2 1.896(9)
Re1 C3 1.903(8)
Re1 C1 1.935(9)
Re1 N7 2.151(7)
Re1 N2 2.158(7)
Re1 N6 2.168(7)
Cu1 N4 2.078(7)
Cu1 N5 2.122(7)
Cu1 P2 2.243(2)
Cu1 P1 2.255(2)
C3 O3 1.160(10)
C1 O1 1.142(11)
C2 O2 1.163(11)
N1 C4 1.337(10)
N1 N2 1.346(10)
N2 N3 1.325(9)
N3 N4 1.324(10)
N4 C4 1.328(10)
C4 C5 1.457(12)
C5 N5 1.354(10)
C5 C6 1.376(12)
C6 C7 1.389(13)
C6 H6 0.9500
C7 C8 1.380(13)
C7 H7 0.9500
C8 C9 1.409(13)
C8 H8 0.9500
C9 N5 1.313(12)
C9 H9 0.9500
N6 C19 1.324(11)
N6 C15 1.378(11)
C10 N7 1.352(12)
C10 C11 1.355(14)
C10 H10 0.9500
C11 C12 1.364(14)
C11 H11 0.9500
C12 C13 1.392(13)
C12 H12 0.9500
C13 C14 1.375(12)
C13 H13 0.9500
C14 N7 1.360(11)
C14 C15 1.455(12)
C15 C16 1.396(12)
C16 C17 1.378(13)
C16 H16 0.9500
C17 C18 1.393(13)
C17 H17 0.9500
C18 C19 1.376(13)
C18 H18 0.9500
C19 H19 0.9500
P1 C20 1.827(9)
P1 C32 1.832(8)
P1 C26 1.832(9)
P2 C44 1.810(9)
P2 C43 1.823(8)
P2 C50 1.828(9)
C20 C21 1.393(13)
C20 C25 1.410(12)
C21 C22 1.401(13)
C21 H21 0.9500
C22 C23 1.392(14)
C22 H22 0.9500
C23 C24 1.385(14)
C23 H23 0.9500
C24 C25 1.375(13)
C24 H24 0.9500
C25 H25 0.9500
C26 C27 1.382(12)
C26 C31 1.396(12)
C27 C28 1.379(13)
C27 H27 0.9500
C28 C29 1.383(13)
C28 H28 0.9500
C29 C30 1.396(13)
C29 H29 0.9500
C30 C31 1.361(13)
C30 H30 0.9500
C31 H31 0.9500
C32 C33 1.386(12)
C32 C37 1.398(12)
C33 C34 1.371(12)
C33 H33 0.9500
C34 C35 1.370(13)
C34 H34 0.9500
C35 C36 1.381(13)
C35 H35 0.9500
C36 C37 1.381(12)
C36 H36 0.9500
C37 O4 1.402(10)
O4 C38 1.375(10)
C38 C39 1.383(12)
C38 C43 1.392(12)
C39 C40 1.394(13)
C39 H39 0.9500
C40 C41 1.378(13)
C40 H40 0.9500
C41 C42 1.390(12)
C41 H41 0.9500
C42 C43 1.385(12)
C42 H42 0.9500
C44 C49 1.382(12)
C44 C45 1.398(12)
C45 C46 1.379(13)
C45 H45 0.9500
C46 C47 1.388(14)
C46 H46 0.9500
C47 C48 1.362(14)
C47 H47 0.9500
C48 C49 1.373(13)
C48 H48 0.9500
C49 H49 0.9500
C50 C51 1.391(13)
C50 C55 1.401(12)
C51 C52 1.379(13)
C51 H51 0.9500
C52 C53 1.378(15)
C52 H52 0.9500
C53 C54 1.400(14)
C53 H53 0.9500
C54 C55 1.376(13)
C54 H54 0.9500
C55 H55 0.9500
B1 F4 1.324(10)
B1 F2 1.343(10)
B1 F3 1.354(10)
B1 F1 1.368(9)
C101 C102 1.530(8)
C101 H10A 0.9800
C101 H10B 0.9800
C101 H10C 0.9800
C102 O103 1.425(8)
C102 H10D 0.9900
C102 H10E 0.9900
O103 C104 1.417(8)
C104 C105 1.524(8)
C104 H10F 0.9900
C104 H10G 0.9900
C105 H10H 0.9800
C105 H10I 0.9800
C105 H10J 0.9800
C201 C202 1.544(8)
C201 H20A 0.9800
C201 H20B 0.9800
C201 H20C 0.9800
C202 O203 1.433(8)
C202 H20D 0.9900
C202 H20E 0.9900
O203 C204 1.424(8)
C204 C205 1.533(8)
C204 H20F 0.9900
C204 H20G 0.9900
C205 H20H 0.9800
C205 H20I 0.9800
C205 H20J 0.9800
C211 C212 1.527(9)
C211 H21A 0.9800
C211 H21B 0.9800
C211 H21C 0.9800
C212 O213 1.434(9)
C212 H21D 0.9900
C212 H21E 0.9900
O213 C214 1.439(8)
C214 C215 1.532(9)
C214 H21F 0.9900
C214 H21G 0.9900
C215 H21H 0.9800
C215 H21I 0.9800
C215 H21J 0.9800

loop_
_geom_torsion_atom_site_label_1
_geom_torsion_atom_site_label_2
_geom_torsion_atom_site_label_3
_geom_torsion_atom_site_label_4
_geom_torsion
C2 Re1 C3 O3 27(16)
C1 Re1 C3 O3 -65(16)
N7 Re1 C3 O3 -163(16)
N2 Re1 C3 O3 154(11)
N6 Re1 C3 O3 122(16)
C2 Re1 C1 O1 119(11)
C3 Re1 C1 O1 -154(11)
N7 Re1 C1 O1 -63(11)
N2 Re1 C1 O1 25(11)
N6 Re1 C1 O1 -19(12)
C3 Re1 C2 O2 42(8)
C1 Re1 C2 O2 133(8)
N7 Re1 C2 O2 -38(9)
N2 Re1 C2 O2 -136(8)
N6 Re1 C2 O2 -54(8)
C4 N1 N2 N3 -0.6(8)
C4 N1 N2 Re1 176.2(5)
C2 Re1 N2 N3 148.1(6)
C3 Re1 N2 N3 21(12)
C1 Re1 N2 N3 -120.2(6)
N7 Re1 N2 N3 -22.2(6)
N6 Re1 N2 N3 53.4(6)
C2 Re1 N2 N1 -28.3(6)
C3 Re1 N2 N1 -155(11)
C1 Re1 N2 N1 63.4(6)
N7 Re1 N2 N1 161.4(6)
N6 Re1 N2 N1 -123.1(6)
N1 N2 N3 N4 0.2(8)
Re1 N2 N3 N4 -176.6(5)
N2 N3 N4 C4 0.3(8)
N2 N3 N4 Cu1 173.6(6)
N5 Cu1 N4 N3 -174.0(9)
P2 Cu1 N4 N3 67.8(9)
P1 Cu1 N4 N3 -56.7(9)
N5 Cu1 N4 C4 -0.9(5)
P2 Cu1 N4 C4 -119.2(5)
P1 Cu1 N4 C4 116.4(5)
N3 N4 C4 N1 -0.7(9)
Cu1 N4 C4 N1 -176.3(5)
N3 N4 C4 C5 178.5(7)
Cu1 N4 C4 C5 2.9(9)
N2 N1 C4 N4 0.8(9)
N2 N1 C4 C5 -178.3(8)
N4 C4 C5 N5 -4.0(11)
N1 C4 C5 N5 175.1(8)
N4 C4 C5 C6 175.5(8)
N1 C4 C5 C6 -5.4(14)
N5 C5 C6 C7 0.7(14)
C4 C5 C6 C7 -178.8(8)
C5 C6 C7 C8 -0.2(14)
C6 C7 C8 C9 -1.2(14)
C7 C8 C9 N5 2.3(15)
C8 C9 N5 C5 -1.8(13)
C8 C9 N5 Cu1 174.7(7)
C6 C5 N5 C9 0.4(12)
C4 C5 N5 C9 179.9(7)
C6 C5 N5 Cu1 -176.7(7)
C4 C5 N5 Cu1 2.8(9)
N4 Cu1 N5 C9 -177.8(8)
P2 Cu1 N5 C9 -61.9(8)
P1 Cu1 N5 C9 77.4(8)
N4 Cu1 N5 C5 -1.2(6)
P2 Cu1 N5 C5 114.8(5)
P1 Cu1 N5 C5 -105.9(5)
C2 Re1 N6 C19 -6.4(7)
C3 Re1 N6 C19 -94.2(7)
C1 Re1 N6 C19 131.4(19)
N7 Re1 N6 C19 176.3(7)
N2 Re1 N6 C19 86.7(7)
C2 Re1 N6 C15 179.3(6)
C3 Re1 N6 C15 91.6(6)
C1 Re1 N6 C15 -43(2)
N7 Re1 N6 C15 2.0(5)
N2 Re1 N6 C15 -87.5(6)
N7 C10 C11 C12 -0.4(15)
C10 C11 C12 C13 -0.8(14)
C11 C12 C13 C14 1.2(13)
C12 C13 C14 N7 -0.3(13)
C12 C13 C14 C15 177.7(8)
C19 N6 C15 C16 0.2(11)
Re1 N6 C15 C16 174.9(6)
C19 N6 C15 C14 180.0(7)
Re1 N6 C15 C14 -5.4(9)
N7 C14 C15 N6 7.0(10)
C13 C14 C15 N6 -171.1(8)
N7 C14 C15 C16 -173.2(8)
C13 C14 C15 C16 8.6(13)
N6 C15 C16 C17 0.2(12)
C14 C15 C16 C17 -179.5(8)
C15 C16 C17 C18 -0.1(13)
C16 C17 C18 C19 -0.5(13)
C15 N6 C19 C18 -0.9(12)
Re1 N6 C19 C18 -174.9(6)
C17 C18 C19 N6 1.0(13)
C11 C10 N7 C14 1.2(13)
C11 C10 N7 Re1 -171.9(7)
C13 C14 N7 C10 -0.9(12)
C15 C14 N7 C10 -179.0(7)
C13 C14 N7 Re1 172.8(6)
C15 C14 N7 Re1 -5.3(9)
C2 Re1 N7 C10 159.1(18)
C3 Re1 N7 C10 79.2(8)
C1 Re1 N7 C10 -11.5(8)
N2 Re1 N7 C10 -102.0(7)
N6 Re1 N7 C10 175.0(8)
C2 Re1 N7 C14 -14(2)
C3 Re1 N7 C14 -94.0(6)
C1 Re1 N7 C14 175.4(6)
N2 Re1 N7 C14 84.9(6)
N6 Re1 N7 C14 1.9(6)
N4 Cu1 P1 C20 -38.5(4)
N5 Cu1 P1 C20 49.3(4)
P2 Cu1 P1 C20 -167.6(3)
N4 Cu1 P1 C32 -163.1(4)
N5 Cu1 P1 C32 -75.2(4)
P2 Cu1 P1 C32 67.8(3)
N4 Cu1 P1 C26 76.8(4)
N5 Cu1 P1 C26 164.7(4)
P2 Cu1 P1 C26 -52.3(3)
N4 Cu1 P2 C44 122.8(4)
N5 Cu1 P2 C44 29.1(4)
P1 Cu1 P2 C44 -113.6(3)
N4 Cu1 P2 C43 -118.3(4)
N5 Cu1 P2 C43 148.0(4)
P1 Cu1 P2 C43 5.3(3)
N4 Cu1 P2 C50 1.0(4)
N5 Cu1 P2 C50 -92.7(4)
P1 Cu1 P2 C50 124.6(3)
C32 P1 C20 C21 98.2(7)
C26 P1 C20 C21 -154.2(7)
Cu1 P1 C20 C21 -33.7(8)
C32 P1 C20 C25 -83.8(7)
C26 P1 C20 C25 23.8(8)
Cu1 P1 C20 C25 144.4(6)
C25 C20 C21 C22 0.2(13)
P1 C20 C21 C22 178.3(7)
C20 C21 C22 C23 0.5(14)
C21 C22 C23 C24 -0.9(14)
C22 C23 C24 C25 0.4(14)
C23 C24 C25 C20 0.3(13)
C21 C20 C25 C24 -0.6(12)
P1 C20 C25 C24 -178.6(6)
C20 P1 C26 C27 -102.3(8)
C32 P1 C26 C27 5.4(8)
Cu1 P1 C26 C27 133.9(7)
C20 P1 C26 C31 78.1(7)
C32 P1 C26 C31 -174.2(7)
Cu1 P1 C26 C31 -45.8(7)
C31 C26 C27 C28 1.1(13)
P1 C26 C27 C28 -178.5(7)
C26 C27 C28 C29 -2.7(13)
C27 C28 C29 C30 2.0(13)
C28 C29 C30 C31 0.3(13)
C29 C30 C31 C26 -1.8(13)
C27 C26 C31 C30 1.2(13)
P1 C26 C31 C30 -179.2(7)
C20 P1 C32 C33 7.4(8)
C26 P1 C32 C33 -98.7(8)
Cu1 P1 C32 C33 137.6(7)
C20 P1 C32 C37 -167.8(7)
C26 P1 C32 C37 86.1(7)
Cu1 P1 C32 C37 -37.6(8)
C37 C32 C33 C34 -2.6(13)
P1 C32 C33 C34 -178.0(7)
C32 C33 C34 C35 4.0(14)
C33 C34 C35 C36 -3.7(14)
C34 C35 C36 C37 2.3(13)
C35 C36 C37 C32 -1.1(13)
C35 C36 C37 O4 176.7(8)
C33 C32 C37 C36 1.2(12)
P1 C32 C37 C36 176.7(7)
C33 C32 C37 O4 -176.5(7)
P1 C32 C37 O4 -1.0(11)
C36 C37 O4 C38 97.9(9)
C32 C37 O4 C38 -84.3(9)
C37 O4 C38 C39 -40.8(11)
C37 O4 C38 C43 142.6(7)
O4 C38 C39 C40 179.0(7)
C43 C38 C39 C40 -4.6(13)
C38 C39 C40 C41 2.9(13)
C39 C40 C41 C42 -0.6(13)
C40 C41 C42 C43 -0.1(13)
C41 C42 C43 C38 -1.5(12)
C41 C42 C43 P2 -179.8(7)
O4 C38 C43 C42 -179.4(7)
C39 C38 C43 C42 3.9(12)
O4 C38 C43 P2 -1.0(10)
C39 C38 C43 P2 -177.6(7)
C44 P2 C43 C42 -110.0(8)
C50 P2 C43 C42 -3.2(8)
Cu1 P2 C43 C42 121.7(7)
C44 P2 C43 C38 71.7(7)
C50 P2 C43 C38 178.4(6)
Cu1 P2 C43 C38 -56.6(7)
C43 P2 C44 C49 -152.6(7)
C50 P2 C44 C49 99.6(7)
Cu1 P2 C44 C49 -27.8(8)
C43 P2 C44 C45 29.4(8)
C50 P2 C44 C45 -78.5(8)
Cu1 P2 C44 C45 154.1(6)
C49 C44 C45 C46 -1.7(13)
P2 C44 C45 C46 176.4(8)
C44 C45 C46 C47 2.2(15)
C45 C46 C47 C48 -1.7(16)
C46 C47 C48 C49 0.7(15)
C47 C48 C49 C44 -0.2(14)
C45 C44 C49 C48 0.7(13)
P2 C44 C49 C48 -177.5(7)
C44 P2 C50 C51 10.4(8)
C43 P2 C50 C51 -95.4(8)
Cu1 P2 C50 C51 140.5(7)
C44 P2 C50 C55 -165.8(7)
C43 P2 C50 C55 88.4(7)
Cu1 P2 C50 C55 -35.8(8)
C55 C50 C51 C52 1.3(13)
P2 C50 C51 C52 -175.0(8)
C50 C51 C52 C53 -1.4(15)
C51 C52 C53 C54 1.0(15)
C52 C53 C54 C55 -0.5(14)
C53 C54 C55 C50 0.4(13)
C51 C50 C55 C54 -0.7(13)
P2 C50 C55 C54 175.7(7)
C101 C102 O103 C104 -164.9(16)
C102 O103 C104 C105 174.7(15)
C201 C202 O203 C204 174.6(19)
C202 O203 C204 C205 -168.7(19)
C211 C212 O213 C214 144(3)
C212 O213 C214 C215 -112(3)
